data_7013326
loop_
_publ_author_name
'Eisler, Dana J.'
'Puddephatt, Richard J.'

_publ_section_title
;
 Tetraphosphinitoresorcinarene complexes: a new structural form for
 diphosphine mercury(ii) halide complexes
;
_journal_issue 18
_journal_name_full 'Dalton Transactions'
_journal_page_first 3567
_journal_paper_doi 10.1039/b306408p
_journal_year 2003
_chemical_formula_sum 'C152 H164 Br8 Cl16 Hg4 O12 P4'
_chemical_formula_weight 4315.55
_chemical_name_systematic
;
?
;
_space_group_IT_number 14
_symmetry_cell_setting monoclinic
_symmetry_space_group_name_Hall '-P 2yn'
_symmetry_space_group_name_H-M 'P 1 21/n 1'
_atom_sites_solution_hydrogens geom
_atom_sites_solution_primary direct
_atom_sites_solution_secondary difmap
_audit_creation_method SHELXL-97
_cell_angle_alpha 90.00
_cell_angle_beta 104.3770(10)
_cell_angle_gamma 90.00
_cell_formula_units_Z 4
_cell_length_a 26.9092(2)
_cell_length_b 16.01720(10)
_cell_length_c 39.1752(3)
_cell_measurement_temperature 200(2)
_cell_volume 16356.1(2)
_computing_cell_refinement 'Nonius DENZO'
_computing_data_collection 'Nonius COLLECT'
_computing_data_reduction 'Nonius DENZO'
_computing_molecular_graphics 'Bruker SHELXTL'
_computing_publication_material 'Bruker SHELXTL'
_computing_structure_refinement 'SHELXL-97 (Sheldrick, 1997)'
_computing_structure_solution 'SHELXS-97 (Sheldrick, 1990)'
_diffrn_ambient_temperature 200(2)
_diffrn_measured_fraction_theta_full 0.988
_diffrn_measured_fraction_theta_max 0.988
_diffrn_measurement_device_type 'Nonius Kappa CCD'
_diffrn_measurement_method 'phi\omega scans'
_diffrn_radiation_monochromator graphite
_diffrn_radiation_source 'fine-focus sealed tube'
_diffrn_radiation_type MoK\a
_diffrn_radiation_wavelength 0.71073
_diffrn_reflns_av_R_equivalents 0.082
_diffrn_reflns_av_sigmaI/netI 0.0852
_diffrn_reflns_limit_h_max 34
_diffrn_reflns_limit_h_min -34
_diffrn_reflns_limit_k_max 19
_diffrn_reflns_limit_k_min -20
_diffrn_reflns_limit_l_max 50
_diffrn_reflns_limit_l_min -50
_diffrn_reflns_number 116497
_diffrn_reflns_theta_full 27.49
_diffrn_reflns_theta_max 27.49
_diffrn_reflns_theta_min 2.60
_exptl_absorpt_coefficient_mu 6.053
_exptl_absorpt_correction_T_max 0.4442
_exptl_absorpt_correction_T_min 0.1518
_exptl_absorpt_correction_type integration
_exptl_crystal_colour colourless
_exptl_crystal_density_diffrn 1.753
_exptl_crystal_density_method 'not measured'
_exptl_crystal_description prism
_exptl_crystal_F_000 8416
_exptl_crystal_size_max 0.50
_exptl_crystal_size_mid 0.24
_exptl_crystal_size_min 0.16
_refine_diff_density_max 2.968
_refine_diff_density_min -2.007
_refine_diff_density_rms 0.148
_refine_ls_extinction_method none
_refine_ls_goodness_of_fit_ref 1.038
_refine_ls_hydrogen_treatment mixed
_refine_ls_matrix_type fullcycle
_refine_ls_number_parameters 1614
_refine_ls_number_reflns 37085
_refine_ls_number_restraints 8
_refine_ls_restrained_S_all 1.039
_refine_ls_R_factor_all 0.1029
_refine_ls_R_factor_gt 0.0524
_refine_ls_shift/su_max 0.005
_refine_ls_shift/su_mean 0.000
_refine_ls_structure_factor_coef Fsqd
_refine_ls_weighting_details 'calc w=1/[\s^2^(Fo^2^)+(0.0560P)^2^+16.2000P] where P=(Fo^2^+2Fc^2^)/3'
_refine_ls_weighting_scheme calc
_refine_ls_wR_factor_gt 0.1143
_refine_ls_wR_factor_ref 0.1315
_reflns_number_gt 23419
_reflns_number_total 37085
_reflns_threshold_expression >2sigma(I)
_cod_data_source_file b306408p.txt
_cod_data_source_block 6b
_cod_depositor_comments
;
The following automatic conversions were performed:
'_symmetry_cell_setting' value 'Monoclinic' changed to 'monoclinic'
according to '/home/saulius/struct/CIF-dictionaries/cif_core.dic'
dictionary named 'cif_core.dic' version 2.4.1 from 2010-06-29.

Automatic conversion script
Id: cif_fix_enum 1527 2010-12-29 10:47:43Z saulius 
;
_cod_original_sg_symbol_H-M P2(1)/n
_cod_database_code 7013326

loop_
_symmetry_equiv_pos_as_xyz
'x, y, z'
'-x+1/2, y+1/2, -z+1/2'
'-x, -y, -z'
'x-1/2, -y-1/2, z-1/2'

loop_
_atom_site_label
_atom_site_type_symbol
_atom_site_fract_x
_atom_site_fract_y
_atom_site_fract_z
_atom_site_U_iso_or_equiv
_atom_site_adp_type
_atom_site_occupancy
_atom_site_symmetry_multiplicity
_atom_site_calc_flag
_atom_site_refinement_flags
_atom_site_disorder_assembly
_atom_site_disorder_group
Hg1 Hg 0.796754(10) -0.179017(18) 0.192212(7) 0.03861(7) Uani 1 1 d . . .
Hg2 Hg 0.651408(10) -0.199319(16) 0.153700(7) 0.03486(7) Uani 1 1 d . . .
Hg3 Hg 0.675844(11) -0.435959(17) -0.187272(8) 0.03932(7) Uani 1 1 d . . .
Hg4 Hg 0.811237(11) -0.484867(17) -0.137970(7) 0.03838(7) Uani 1 1 d . . .
Br1 Br 0.83806(3) -0.30478(5) 0.22580(2) 0.0542(2) Uani 1 1 d . . .
Br2 Br 0.60935(4) -0.32317(5) 0.17421(3) 0.0701(3) Uani 1 1 d . . .
Br3 Br 0.71187(3) -0.13492(5) 0.214968(19) 0.04680(19) Uani 1 1 d . . .
Br4 Br 0.73444(3) -0.26664(4) 0.137299(18) 0.03787(16) Uani 1 1 d . . .
Br5 Br 0.62705(3) -0.55958(5) -0.21832(2) 0.0550(2) Uani 1 1 d . . .
Br6 Br 0.82164(3) -0.63553(5) -0.12067(2) 0.0559(2) Uani 1 1 d . . .
Br8 Br 0.71751(3) -0.46821(5) -0.119713(19) 0.04327(17) Uani 1 1 d . . .
Br7 Br 0.76862(3) -0.44711(4) -0.206651(18) 0.03818(16) Uani 1 1 d . . .
P1 P 0.82827(6) -0.04722(11) 0.17470(4) 0.0282(4) Uani 1 1 d . . .
P2 P 0.60854(6) -0.08280(10) 0.11811(4) 0.0252(3) Uani 1 1 d . . .
P3 P 0.65778(6) -0.28793(10) -0.20000(4) 0.0290(4) Uani 1 1 d . . .
P4 P 0.87246(6) -0.36776(10) -0.12685(4) 0.0269(4) Uani 1 1 d . . .
O1 O 0.82077(14) -0.0427(3) 0.13250(10) 0.0272(9) Uani 1 1 d . . .
O2 O 0.63689(15) -0.0503(2) 0.08883(10) 0.0265(9) Uani 1 1 d . . .
O3 O 0.65048(17) 0.0302(2) 0.01056(11) 0.0319(10) Uani 1 1 d . . .
O4 O 0.7330(2) 0.0668(4) 0.01709(16) 0.0656(17) Uani 1 1 d . . .
O5 O 0.65707(16) -0.0175(3) -0.10811(11) 0.0296(10) Uani 1 1 d . . .
O6 O 0.57130(18) -0.0040(4) -0.12227(14) 0.0594(16) Uani 1 1 d . . .
O7 O 0.67254(16) -0.2255(3) -0.16684(10) 0.0311(10) Uani 1 1 d . . .
O8 O 0.85094(15) -0.2825(3) -0.11407(11) 0.0295(10) Uani 1 1 d . . .
O9 O 0.86370(16) -0.1069(3) -0.06110(11) 0.0328(10) Uani 1 1 d . . .
O10 O 0.78997(19) -0.0345(3) -0.08088(12) 0.0466(13) Uani 1 1 d . . .
O11 O 0.85996(16) 0.0083(3) 0.05079(11) 0.0314(10) Uani 1 1 d . . .
O12 O 0.94232(18) -0.0242(3) 0.07499(14) 0.0523(14) Uani 1 1 d . . .
C1A C 0.7767(2) -0.0700(4) 0.10785(15) 0.0239(13) Uani 1 1 d . . .
C2A C 0.7833(2) -0.1163(3) 0.07936(15) 0.0209(12) Uani 1 1 d . . .
C3A C 0.7393(2) -0.1373(3) 0.05363(15) 0.0225(13) Uani 1 1 d . . .
H3AA H 0.7432 -0.1663 0.0333 0.027 Uiso 1 1 calc R . .
C4A C 0.6901(2) -0.1181(4) 0.05608(15) 0.0237(13) Uani 1 1 d . . .
C5A C 0.6860(2) -0.0744(4) 0.08550(15) 0.0223(12) Uani 1 1 d . . .
C6A C 0.7280(2) -0.0486(3) 0.11116(15) 0.0231(13) Uani 1 1 d . . .
H6AA H 0.7238 -0.0167 0.1307 0.028 Uiso 1 1 calc R . .
C7A C 0.6443(2) -0.1428(3) 0.02606(14) 0.0197(12) Uani 1 1 d . . .
H7AA H 0.6134 -0.1142 0.0303 0.024 Uiso 1 1 calc R . .
C8A C 0.6345(2) -0.2373(4) 0.02657(16) 0.0272(14) Uani 1 1 d . . .
H8AA H 0.6081 -0.2533 0.0051 0.033 Uiso 1 1 calc R . .
H8AB H 0.6665 -0.2677 0.0264 0.033 Uiso 1 1 calc R . .
C9A C 0.6165(3) -0.2622(4) 0.05911(17) 0.0347(15) Uani 1 1 d . . .
H9AA H 0.6425 -0.2434 0.0803 0.042 Uiso 1 1 calc R . .
H9AB H 0.5842 -0.2322 0.0587 0.042 Uiso 1 1 calc R . .
C1Q C 0.60767(18) -0.3545(2) 0.06239(13) 0.0389(17) Uani 1 1 d G . .
C2Q C 0.64900(15) -0.4093(3) 0.06844(14) 0.053(2) Uani 1 1 d G . .
H2QA H 0.6827 -0.3885 0.0705 0.064 Uiso 1 1 calc R . .
C3Q C 0.6410(2) -0.4944(3) 0.07140(15) 0.068(3) Uani 1 1 d G . .
H3QA H 0.6693 -0.5319 0.0755 0.082 Uiso 1 1 calc R . .
C4Q C 0.5917(2) -0.5248(2) 0.06831(16) 0.071(3) Uani 1 1 d G . .
H4QA H 0.5863 -0.5830 0.0703 0.085 Uiso 1 1 calc R . .
C5Q C 0.55038(18) -0.4700(3) 0.06226(16) 0.076(3) Uani 1 1 d G . .
H5QA H 0.5167 -0.4908 0.0601 0.091 Uiso 1 1 calc R . .
C6Q C 0.55836(16) -0.3849(3) 0.05930(14) 0.052(2) Uani 1 1 d G . .
H6QA H 0.5301 -0.3474 0.0552 0.063 Uiso 1 1 calc R . .
C1E C 0.89636(12) -0.0363(3) 0.18997(12) 0.0336(15) Uani 1 1 d G . .
C2E C 0.92747(17) -0.0995(3) 0.18256(13) 0.054(2) Uani 1 1 d G . .
H2EA H 0.9125 -0.1461 0.1688 0.065 Uiso 1 1 calc R . .
C3E C 0.98040(16) -0.0947(3) 0.19536(15) 0.070(3) Uani 1 1 d G . .
H3EA H 1.0017 -0.1379 0.1903 0.083 Uiso 1 1 calc R . .
C4E C 1.00223(12) -0.0265(4) 0.21557(15) 0.073(3) Uani 1 1 d G . .
H4EA H 1.0384 -0.0232 0.2243 0.088 Uiso 1 1 calc R . .
C5E C 0.97113(18) 0.0368(3) 0.22297(15) 0.078(3) Uani 1 1 d G . .
H5EA H 0.9861 0.0833 0.2368 0.093 Uiso 1 1 calc R . .
C6E C 0.91819(17) 0.0319(3) 0.21017(14) 0.057(2) Uani 1 1 d G . .
H6EA H 0.8969 0.0751 0.2152 0.069 Uiso 1 1 calc R . .
C1F C 0.80179(17) 0.0461(2) 0.18807(11) 0.0306(15) Uani 1 1 d G . .
C2F C 0.79756(19) 0.1174(3) 0.16735(9) 0.0492(19) Uani 1 1 d G . .
H2FA H 0.8044 0.1147 0.1447 0.059 Uiso 1 1 calc R . .
C3F C 0.7833(2) 0.1928(2) 0.17973(13) 0.061(2) Uani 1 1 d G . .
H3FA H 0.7804 0.2416 0.1656 0.074 Uiso 1 1 calc R . .
C4F C 0.7732(2) 0.1968(2) 0.21283(14) 0.064(2) Uani 1 1 d G . .
H4FA H 0.7635 0.2483 0.2213 0.077 Uiso 1 1 calc R . .
C5F C 0.77747(19) 0.1254(3) 0.23354(10) 0.058(2) Uani 1 1 d G . .
H5FA H 0.7706 0.1282 0.2562 0.069 Uiso 1 1 calc R . .
C6F C 0.79174(18) 0.0501(3) 0.22117(10) 0.0406(17) Uani 1 1 d G . .
H6FA H 0.7946 0.0013 0.2353 0.049 Uiso 1 1 calc R . .
C1G C 0.54514(12) -0.1074(3) 0.09248(10) 0.0291(14) Uani 1 1 d G . .
C2G C 0.51794(16) -0.1728(2) 0.10255(10) 0.0440(18) Uani 1 1 d G . .
H2GA H 0.5332 -0.2053 0.1227 0.053 Uiso 1 1 calc R . .
C3G C 0.46839(15) -0.1905(2) 0.08317(13) 0.052(2) Uani 1 1 d G . .
H3GA H 0.4498 -0.2352 0.0901 0.062 Uiso 1 1 calc R . .
C4G C 0.44605(12) -0.1428(3) 0.05370(12) 0.0453(19) Uani 1 1 d G . .
H4GA H 0.4122 -0.1549 0.0405 0.054 Uiso 1 1 calc R . .
C5G C 0.47324(15) -0.0774(3) 0.04363(9) 0.0402(17) Uani 1 1 d G . .
H5GA H 0.4580 -0.0448 0.0235 0.048 Uiso 1 1 calc R . .
C6G C 0.52279(14) -0.0597(2) 0.06301(10) 0.0345(15) Uani 1 1 d G . .
H6GA H 0.5414 -0.0150 0.0561 0.041 Uiso 1 1 calc R . .
C1H C 0.60095(16) 0.0073(2) 0.14347(12) 0.0298(14) Uani 1 1 d G . .
C2H C 0.55230(13) 0.0348(3) 0.14436(13) 0.054(2) Uani 1 1 d G . .
H2HA H 0.5228 0.0059 0.1314 0.064 Uiso 1 1 calc R . .
C3H C 0.54683(15) 0.1046(3) 0.16421(14) 0.070(3) Uani 1 1 d G . .
H3HA H 0.5136 0.1234 0.1648 0.084 Uiso 1 1 calc R . .
C4H C 0.59003(19) 0.1469(3) 0.18317(14) 0.056(2) Uani 1 1 d G . .
H4HA H 0.5863 0.1945 0.1967 0.067 Uiso 1 1 calc R . .
C5H C 0.63868(16) 0.1193(3) 0.18227(14) 0.071(3) Uani 1 1 d G . .
H5HA H 0.6682 0.1482 0.1952 0.086 Uiso 1 1 calc R . .
C6H C 0.64414(13) 0.0496(3) 0.16242(14) 0.063(3) Uani 1 1 d G . .
H6HA H 0.6774 0.0308 0.1618 0.076 Uiso 1 1 calc R . .
C1B C 0.6542(2) -0.0270(3) -0.01592(15) 0.0233(13) Uani 1 1 d . . .
C2B C 0.6511(2) -0.1123(4) -0.00952(15) 0.0234(13) Uani 1 1 d . . .
C3B C 0.6511(2) -0.1650(4) -0.03769(15) 0.0241(13) Uani 1 1 d . . .
H3BA H 0.6496 -0.2235 -0.0340 0.029 Uiso 1 1 calc R . .
C4B C 0.6531(2) -0.1373(4) -0.07116(15) 0.0237(13) Uani 1 1 d . . .
C5B C 0.6550(2) -0.0517(4) -0.07550(15) 0.0239(13) Uani 1 1 d . . .
C6B C 0.6560(2) 0.0038(4) -0.04839(16) 0.0295(14) Uani 1 1 d . . .
H6BA H 0.6578 0.0622 -0.0521 0.035 Uiso 1 1 calc R . .
C7B C 0.6507(2) -0.1947(4) -0.10207(16) 0.0251(13) Uani 1 1 d . . .
H7BA H 0.6355 -0.1613 -0.1237 0.030 Uiso 1 1 calc R . .
C8B C 0.6166(2) -0.2721(4) -0.10381(16) 0.0297(14) Uani 1 1 d . . .
H8BA H 0.6275 -0.3034 -0.0814 0.036 Uiso 1 1 calc R . .
H8BB H 0.6214 -0.3090 -0.1230 0.036 Uiso 1 1 calc R . .
C9B C 0.5588(2) -0.2496(5) -0.11033(17) 0.0416(18) Uani 1 1 d . . .
H9BA H 0.5531 -0.1949 -0.1224 0.050 Uiso 1 1 calc R . .
H9BB H 0.5387 -0.2916 -0.1266 0.050 Uiso 1 1 calc R . .
C1R C 0.53777(16) -0.2451(3) -0.07829(9) 0.0352(16) Uani 1 1 d G . .
C2R C 0.52876(17) -0.3187(2) -0.06199(11) 0.0387(16) Uani 1 1 d G . .
H2RA H 0.5358 -0.3710 -0.0712 0.046 Uiso 1 1 calc R . .
C3R C 0.50948(18) -0.3157(2) -0.03222(11) 0.0421(17) Uani 1 1 d G . .
H3RA H 0.5033 -0.3660 -0.0211 0.051 Uiso 1 1 calc R . .
C4R C 0.49922(17) -0.2391(3) -0.01874(10) 0.0470(19) Uani 1 1 d G . .
H4RA H 0.4860 -0.2370 0.0016 0.056 Uiso 1 1 calc R . .
C5R C 0.50823(17) -0.1655(2) -0.03504(12) 0.0429(18) Uani 1 1 d G . .
H5RA H 0.5012 -0.1132 -0.0258 0.052 Uiso 1 1 calc R . .
C6R C 0.52750(17) -0.1685(2) -0.06482(12) 0.0428(18) Uani 1 1 d G . .
H6RA H 0.5337 -0.1182 -0.0760 0.051 Uiso 1 1 calc R . .
C1I C 0.6932(3) 0.0791(4) 0.02340(19) 0.0437(18) Uani 1 1 d . . .
C2I C 0.6809(4) 0.1499(6) 0.0453(3) 0.082(3) Uani 1 1 d . . .
H2IA H 0.6658 0.1884 0.0253 0.099 Uiso 1 1 calc R . .
C3I C 0.6388(4) 0.1479(6) 0.0599(3) 0.082(3) Uani 1 1 d . . .
H3IA H 0.6423 0.0981 0.0753 0.098 Uiso 1 1 calc R . .
H3IB H 0.6077 0.1395 0.0404 0.098 Uiso 1 1 calc R . .
C4I C 0.6295(4) 0.2220(7) 0.0809(3) 0.086(3) Uani 1 1 d . . .
H4IA H 0.6037 0.2582 0.0653 0.104 Uiso 1 1 calc R . .
H4IB H 0.6142 0.2017 0.0999 0.104 Uiso 1 1 calc R . .
C5I C 0.6731(4) 0.2722(7) 0.0967(4) 0.124(5) Uani 1 1 d . . .
H5IA H 0.6606 0.3297 0.0988 0.149 Uiso 1 1 calc R . .
H5IB H 0.6872 0.2512 0.1209 0.149 Uiso 1 1 calc R . .
C6I C 0.7137(4) 0.2776(7) 0.0805(3) 0.105(4) Uani 1 1 d . . .
H6IA H 0.7452 0.2917 0.0987 0.126 Uiso 1 1 calc R . .
H6IB H 0.7066 0.3245 0.0635 0.126 Uiso 1 1 calc R . .
C7I C 0.7244(4) 0.2005(7) 0.0612(4) 0.123(6) Uani 1 1 d . . .
H7IA H 0.7411 0.2182 0.0425 0.148 Uiso 1 1 calc R . .
H7IB H 0.7493 0.1654 0.0780 0.148 Uiso 1 1 calc R . .
C1J C 0.6109(2) 0.0082(4) -0.12945(17) 0.0331(15) Uani 1 1 d . . .
C2J C 0.6186(3) 0.0499(4) -0.16173(17) 0.0377(16) Uani 1 1 d . . .
H2JA H 0.5851 0.0756 -0.1742 0.045 Uiso 1 1 calc R . .
C3J C 0.6328(4) -0.0124(5) -0.1867(2) 0.071(3) Uani 1 1 d . . .
H3JA H 0.6064 -0.0568 -0.1923 0.086 Uiso 1 1 calc R . .
H3JB H 0.6660 -0.0388 -0.1752 0.086 Uiso 1 1 calc R . .
C4J C 0.6370(4) 0.0318(6) -0.2214(2) 0.075(3) Uani 1 1 d . . .
H4JA H 0.6469 -0.0093 -0.2374 0.090 Uiso 1 1 calc R . .
H4JB H 0.6034 0.0560 -0.2335 0.090 Uiso 1 1 calc R . .
C5J C 0.6763(4) 0.0986(6) -0.2125(2) 0.075(3) Uani 1 1 d . . .
H5JA H 0.6795 0.1263 -0.2345 0.090 Uiso 1 1 calc R . .
H5JB H 0.7099 0.0735 -0.2011 0.090 Uiso 1 1 calc R . .
C6J C 0.6625(4) 0.1639(6) -0.1879(2) 0.077(3) Uani 1 1 d . . .
H6JA H 0.6295 0.1911 -0.1993 0.092 Uiso 1 1 calc R . .
H6JB H 0.6894 0.2074 -0.1822 0.092 Uiso 1 1 calc R . .
C7J C 0.6581(3) 0.1189(5) -0.1541(2) 0.059(2) Uani 1 1 d . . .
H7JA H 0.6919 0.0950 -0.1421 0.071 Uiso 1 1 calc R . .
H7JB H 0.6485 0.1598 -0.1379 0.071 Uiso 1 1 calc R . .
C1C C 0.7137(2) -0.2382(4) -0.13721(15) 0.0253(13) Uani 1 1 d . . .
C2C C 0.7048(2) -0.2199(3) -0.10447(15) 0.0232(13) Uani 1 1 d . . .
C3C C 0.7459(2) -0.2284(4) -0.07493(16) 0.0257(13) Uani 1 1 d . . .
H3CA H 0.7404 -0.2166 -0.0524 0.031 Uiso 1 1 calc R . .
C4C C 0.7941(2) -0.2533(4) -0.07716(15) 0.0236(13) Uani 1 1 d . . .
C5C C 0.8013(2) -0.2675(3) -0.11056(15) 0.0229(13) Uani 1 1 d . . .
C6C C 0.7611(2) -0.2595(4) -0.14063(16) 0.0280(14) Uani 1 1 d . . .
H6CA H 0.7667 -0.2689 -0.1633 0.034 Uiso 1 1 calc R . .
C7C C 0.8369(2) -0.2675(4) -0.04405(15) 0.0291(14) Uani 1 1 d . . .
H7CA H 0.8699 -0.2708 -0.0514 0.035 Uiso 1 1 calc R . .
C8C C 0.8265(4) -0.3564(5) -0.02986(19) 0.062(3) Uani 1 1 d . . .
H8CA H 0.7986 -0.3508 -0.0176 0.074 Uiso 1 1 calc R . .
H8CB H 0.8138 -0.3935 -0.0504 0.074 Uiso 1 1 calc R . .
C9C C 0.8693(3) -0.3969(6) -0.0063(2) 0.068(3) Uani 1 1 d . . .
H9CA H 0.8800 -0.3657 0.0162 0.082 Uiso 1 1 calc R . .
H9CB H 0.8989 -0.4004 -0.0170 0.082 Uiso 1 1 calc R . .
C1S C 0.8504(3) -0.4845(3) 0.00010(18) 0.094(4) Uani 1 1 d G . .
C2S C 0.8570(3) -0.5495(4) -0.02190(15) 0.090(4) Uani 1 1 d G . .
H2SA H 0.8692 -0.5382 -0.0422 0.108 Uiso 1 1 calc R . .
C3S C 0.8457(3) -0.6310(3) -0.01422(18) 0.090(4) Uani 1 1 d G . .
H3SA H 0.8502 -0.6754 -0.0293 0.108 Uiso 1 1 calc R . .
C4S C 0.8278(3) -0.6475(3) 0.0155(2) 0.115(5) Uani 1 1 d G . .
H4SA H 0.8201 -0.7032 0.0207 0.138 Uiso 1 1 calc R . .
C5S C 0.8212(3) -0.5826(5) 0.03746(16) 0.111(4) Uani 1 1 d G . .
H5SA H 0.8090 -0.5939 0.0577 0.134 Uiso 1 1 calc R . .
C6S C 0.8325(3) -0.5011(4) 0.02978(17) 0.108(4) Uani 1 1 d G . .
H6SA H 0.8280 -0.4567 0.0448 0.129 Uiso 1 1 calc R . .
C1K C 0.69045(16) -0.2504(2) -0.23135(9) 0.0302(14) Uani 1 1 d G . .
C2K C 0.68685(16) -0.2975(2) -0.26167(11) 0.0360(16) Uani 1 1 d G . .
H2KA H 0.6678 -0.3481 -0.2650 0.043 Uiso 1 1 calc R . .
C3K C 0.71114(18) -0.2707(3) -0.28714(9) 0.0456(19) Uani 1 1 d G . .
H3KA H 0.7087 -0.3028 -0.3079 0.055 Uiso 1 1 calc R . .
C4K C 0.73903(17) -0.1967(3) -0.28230(11) 0.0460(19) Uani 1 1 d G . .
H4KA H 0.7556 -0.1783 -0.2997 0.055 Uiso 1 1 calc R . .
C5K C 0.74263(17) -0.1496(2) -0.25198(12) 0.0477(19) Uani 1 1 d G . .
H5KA H 0.7617 -0.0990 -0.2487 0.057 Uiso 1 1 calc R . .
C6K C 0.71834(18) -0.1765(2) -0.22651(9) 0.0375(16) Uani 1 1 d G . .
H6KA H 0.7208 -0.1443 -0.2058 0.045 Uiso 1 1 calc R . .
C1L C 0.59136(12) -0.2641(3) -0.21680(12) 0.0344(16) Uani 1 1 d G . .
C2L C 0.55463(18) -0.3135(3) -0.20715(13) 0.054(2) Uani 1 1 d G . .
H2LA H 0.5649 -0.3603 -0.1922 0.065 Uiso 1 1 calc R . .
C3L C 0.50286(16) -0.2945(4) -0.21945(15) 0.075(3) Uani 1 1 d G . .
H3LA H 0.4778 -0.3282 -0.2129 0.090 Uiso 1 1 calc R . .
C4L C 0.48783(13) -0.2260(4) -0.24140(14) 0.068(3) Uani 1 1 d G . .
H4LA H 0.4525 -0.2130 -0.2498 0.081 Uiso 1 1 calc R . .
C5L C 0.52457(19) -0.1766(3) -0.25105(13) 0.064(2) Uani 1 1 d G . .
H5LA H 0.5143 -0.1298 -0.2661 0.076 Uiso 1 1 calc R . .
C6L C 0.57633(16) -0.1956(3) -0.23875(13) 0.049(2) Uani 1 1 d G . .
H6LA H 0.6014 -0.1619 -0.2453 0.059 Uiso 1 1 calc R . .
C1M C 0.89531(15) -0.3318(3) -0.16366(9) 0.0285(14) Uani 1 1 d G . .
C2M C 0.87007(15) -0.2673(3) -0.18474(12) 0.0424(18) Uani 1 1 d G . .
H2MA H 0.8410 -0.2416 -0.1795 0.051 Uiso 1 1 calc R . .
C3M C 0.88731(17) -0.2404(3) -0.21353(11) 0.052(2) Uani 1 1 d G . .
H3MA H 0.8701 -0.1964 -0.2279 0.062 Uiso 1 1 calc R . .
C4M C 0.92978(18) -0.2781(3) -0.22124(10) 0.049(2) Uani 1 1 d G . .
H4MA H 0.9416 -0.2597 -0.2409 0.059 Uiso 1 1 calc R . .
C5M C 0.95501(15) -0.3426(3) -0.20016(12) 0.0471(19) Uani 1 1 d G . .
H5MA H 0.9840 -0.3683 -0.2054 0.057 Uiso 1 1 calc R . .
C6M C 0.93778(15) -0.3694(2) -0.17137(11) 0.0373(16) Uani 1 1 d G . .
H6MA H 0.9550 -0.4135 -0.1570 0.045 Uiso 1 1 calc R . .
C1N C 0.92839(14) -0.3911(3) -0.09278(10) 0.0301(14) Uani 1 1 d G . .
C2N C 0.96147(17) -0.3274(2) -0.07742(12) 0.0448(18) Uani 1 1 d G . .
H2NA H 0.9543 -0.2713 -0.0851 0.054 Uiso 1 1 calc R . .
C3N C 1.00500(16) -0.3455(3) -0.05089(12) 0.053(2) Uani 1 1 d G . .
H3NA H 1.0276 -0.3019 -0.0404 0.063 Uiso 1 1 calc R . .
C4N C 1.01543(15) -0.4275(3) -0.03971(11) 0.057(2) Uani 1 1 d G . .
H4NA H 1.0452 -0.4399 -0.0216 0.068 Uiso 1 1 calc R . .
C5N C 0.98235(18) -0.4912(2) -0.05507(12) 0.057(2) Uani 1 1 d G . .
H5NA H 0.9895 -0.5472 -0.0474 0.068 Uiso 1 1 calc R . .
C6N C 0.93883(16) -0.4731(2) -0.08160(12) 0.0405(17) Uani 1 1 d G . .
H6NA H 0.9162 -0.5167 -0.0921 0.049 Uiso 1 1 calc R . .
C1D C 0.8542(2) -0.1163(4) -0.02783(16) 0.0302(14) Uani 1 1 d . . .
C2D C 0.8416(2) -0.1961(4) -0.01797(16) 0.0261(13) Uani 1 1 d . . .
C3D C 0.8358(2) -0.2039(4) 0.01583(15) 0.0246(13) Uani 1 1 d . . .
H3DA H 0.8265 -0.2569 0.0232 0.029 Uiso 1 1 calc R . .
C4D C 0.8429(2) -0.1380(4) 0.03988(15) 0.0231(13) Uani 1 1 d . . .
C5D C 0.8555(2) -0.0615(4) 0.02831(16) 0.0256(13) Uani 1 1 d . . .
C6D C 0.8606(2) -0.0490(4) -0.00512(17) 0.0346(15) Uani 1 1 d . . .
H6DA H 0.8685 0.0047 -0.0126 0.041 Uiso 1 1 calc R . .
C7D C 0.8361(2) -0.1468(4) 0.07719(15) 0.0261(13) Uani 1 1 d . . .
H7DA H 0.8617 -0.1083 0.0923 0.031 Uiso 1 1 calc R . .
C8D C 0.8465(2) -0.2340(4) 0.09374(16) 0.0296(14) Uani 1 1 d . . .
H8DA H 0.8237 -0.2748 0.0785 0.035 Uiso 1 1 calc R . .
H8DB H 0.8380 -0.2338 0.1169 0.035 Uiso 1 1 calc R . .
C9D C 0.9024(2) -0.2624(4) 0.09885(17) 0.0323(15) Uani 1 1 d . . .
H9DA H 0.9098 -0.2683 0.0754 0.039 Uiso 1 1 calc R . .
H9DB H 0.9254 -0.2186 0.1119 0.039 Uiso 1 1 calc R . .
C1T C 0.91439(17) -0.3438(2) 0.11847(10) 0.0337(15) Uani 1 1 d G . .
C2T C 0.9271(2) -0.4144(3) 0.10183(9) 0.051(2) Uani 1 1 d G . .
H2TA H 0.9276 -0.4120 0.0777 0.061 Uiso 1 1 calc R . .
C3T C 0.9391(2) -0.4886(2) 0.12051(13) 0.062(2) Uani 1 1 d G . .
H3TA H 0.9478 -0.5368 0.1091 0.075 Uiso 1 1 calc R . .
C4T C 0.9384(2) -0.4921(2) 0.15583(13) 0.055(2) Uani 1 1 d G . .
H4TA H 0.9466 -0.5427 0.1686 0.066 Uiso 1 1 calc R . .
C5T C 0.92565(19) -0.4215(3) 0.17248(9) 0.049(2) Uani 1 1 d G . .
H5TA H 0.9252 -0.4239 0.1966 0.059 Uiso 1 1 calc R . .
C6T C 0.91367(18) -0.3473(2) 0.15380(11) 0.0406(17) Uani 1 1 d G . .
H6TA H 0.9050 -0.2991 0.1652 0.049 Uiso 1 1 calc R . .
C1O C 0.8288(2) -0.0627(4) -0.08635(17) 0.0328(15) Uani 1 1 d . . .
C2O C 0.8464(2) -0.0581(4) -0.11978(16) 0.0321(15) Uani 1 1 d . . .
H2OA H 0.8502 -0.1167 -0.1276 0.039 Uiso 1 1 calc R . .
C3O C 0.8045(3) -0.0156(5) -0.14895(17) 0.0403(17) Uani 1 1 d . . .
H3OA H 0.7717 -0.0462 -0.1523 0.048 Uiso 1 1 calc R . .
H3OB H 0.7991 0.0425 -0.1420 0.048 Uiso 1 1 calc R . .
C4O C 0.8218(3) -0.0155(5) -0.18339(18) 0.0472(19) Uani 1 1 d . . .
H4OA H 0.7960 0.0140 -0.2019 0.057 Uiso 1 1 calc R . .
H4OB H 0.8242 -0.0738 -0.1913 0.057 Uiso 1 1 calc R . .
C5O C 0.8743(3) 0.0275(5) -0.17856(19) 0.0483(19) Uani 1 1 d . . .
H5OA H 0.8852 0.0245 -0.2009 0.058 Uiso 1 1 calc R . .
H5OB H 0.8712 0.0871 -0.1727 0.058 Uiso 1 1 calc R . .
C6O C 0.9139(3) -0.0139(5) -0.14956(19) 0.0468(19) Uani 1 1 d . . .
H6OA H 0.9469 0.0165 -0.1461 0.056 Uiso 1 1 calc R . .
H6OB H 0.9195 -0.0718 -0.1567 0.056 Uiso 1 1 calc R . .
C7O C 0.8979(3) -0.0158(5) -0.11465(18) 0.0412(17) Uani 1 1 d . . .
H7OA H 0.9239 -0.0464 -0.0967 0.049 Uiso 1 1 calc R . .
H7OB H 0.8958 0.0419 -0.1061 0.049 Uiso 1 1 calc R . .
C1P C 0.9066(2) 0.0203(4) 0.07366(17) 0.0315(15) Uani 1 1 d . . .
C2P C 0.9058(3) 0.0938(4) 0.09749(18) 0.0355(16) Uani 1 1 d . . .
H2PA H 0.8866 0.0753 0.1150 0.043 Uiso 1 1 calc R . .
C3P C 0.9574(4) 0.1157(7) 0.1178(3) 0.113(5) Uani 1 1 d . . .
H3PA H 0.9788 0.1299 0.1014 0.136 Uiso 1 1 calc R . .
H3PB H 0.9731 0.0668 0.1318 0.136 Uiso 1 1 calc R . .
C4P C 0.9571(5) 0.1894(7) 0.1424(3) 0.132(6) Uani 1 1 d . . .
H4PA H 0.9406 0.1715 0.1611 0.159 Uiso 1 1 calc R . .
H4PB H 0.9930 0.2045 0.1539 0.159 Uiso 1 1 calc R . .
C5P C 0.9308(4) 0.2635(5) 0.1253(3) 0.076(3) Uani 1 1 d . . .
H5PA H 0.9500 0.2874 0.1091 0.092 Uiso 1 1 calc R . .
H5PB H 0.9291 0.3061 0.1433 0.092 Uiso 1 1 calc R . .
C6P C 0.8773(5) 0.2404(6) 0.1050(3) 0.098(4) Uani 1 1 d . . .
H6PA H 0.8607 0.2896 0.0916 0.117 Uiso 1 1 calc R . .
H6PB H 0.8568 0.2241 0.1217 0.117 Uiso 1 1 calc R . .
C7P C 0.8779(4) 0.1674(6) 0.0792(3) 0.093(4) Uani 1 1 d . . .
H7PA H 0.8421 0.1512 0.0677 0.111 Uiso 1 1 calc R . .
H7PB H 0.8944 0.1862 0.0606 0.111 Uiso 1 1 calc R . .
C100 C 1.6026(5) 0.4485(6) 0.1602(3) 0.102(4) Uani 1 1 d D . .
H10A H 1.6372 0.4412 0.1562 0.122 Uiso 1 1 calc R . .
H10B H 1.5874 0.4991 0.1472 0.122 Uiso 1 1 calc R . .
C101 C 1.6078(7) 0.4626(6) 0.1989(3) 0.198(10) Uani 1 1 d D . .
H10C H 1.5741 0.4800 0.2023 0.238 Uiso 1 1 calc R . .
H10D H 1.6321 0.5092 0.2068 0.238 Uiso 1 1 calc R . .
Cl10 Cl 1.56439(11) 0.36087(18) 0.14234(7) 0.0899(8) Uani 1 1 d . . .
Cl11 Cl 1.62843(12) 0.37876(18) 0.22475(7) 0.0957(9) Uani 1 1 d . . .
C200 C 1.2550(4) -0.2317(7) 0.0704(4) 0.121(5) Uani 1 1 d D . .
H20E H 1.2345 -0.2806 0.0597 0.146 Uiso 1 1 calc R . .
H20F H 1.2590 -0.2343 0.0962 0.146 Uiso 1 1 calc R . .
C201 C 1.2288(4) -0.1578(6) 0.0570(4) 0.110(5) Uani 1 1 d D . .
H20G H 1.2273 -0.1526 0.0316 0.131 Uiso 1 1 calc R . .
H20H H 1.2475 -0.1089 0.0694 0.131 Uiso 1 1 calc R . .
Cl20 Cl 1.31649(11) -0.23621(18) 0.06137(9) 0.1009(10) Uani 1 1 d . . .
Cl21 Cl 1.16465(11) -0.15950(17) 0.06324(11) 0.1145(12) Uani 1 1 d . . .
C300 C 0.9463(6) -0.6913(10) -0.1371(4) 0.069(4) Uiso 0.60 1 d PD A 1
H30A H 0.9306 -0.6682 -0.1188 0.083 Uiso 0.60 1 calc PR A 1
H30B H 0.9794 -0.6624 -0.1353 0.083 Uiso 0.60 1 calc PR A 1
C301 C 0.9145(6) -0.6775(10) -0.1697(4) 0.063(4) Uiso 0.60 1 d PD A 1
H30C H 0.8803 -0.7002 -0.1697 0.076 Uiso 0.60 1 calc PR A 1
H30C H 0.9276 -0.7105 -0.1870 0.076 Uiso 0.60 1 calc PR A 1
C300 C 0.9206(10) -0.7255(13) -0.1621(7) 0.078(8) Uiso 0.40 1 d PD A 2
H30A H 0.9212 -0.7434 -0.1862 0.094 Uiso 0.40 1 calc PR A 2
H30B H 0.8844 -0.7246 -0.1606 0.094 Uiso 0.40 1 calc PR A 2
C301 C 0.9416(8) -0.6459(11) -0.1556(6) 0.055(5) Uiso 0.40 1 d PD A 2
H30C H 0.9774 -0.6467 -0.1579 0.065 Uiso 0.40 1 calc PR A 2
H30D H 0.9422 -0.6291 -0.1312 0.065 Uiso 0.40 1 calc PR A 2
Cl30 Cl 0.95745(11) -0.79941(17) -0.12972(8) 0.0865(8) Uani 1 1 d . . .
Cl31 Cl 0.90598(12) -0.57273(16) -0.18530(7) 0.0869(8) Uani 1 1 d . . .
C400 C 0.9829(4) -0.1763(6) 0.0366(3) 0.075(3) Uani 1 1 d D . .
H40A H 0.9485 -0.1691 0.0205 0.090 Uiso 1 1 calc R . .
H40B H 0.9797 -0.1656 0.0608 0.090 Uiso 1 1 calc R . .
C401 C 1.0162(4) -0.1154(6) 0.0281(3) 0.089(3) Uani 1 1 d D . .
H40C H 1.0506 -0.1227 0.0443 0.107 Uiso 1 1 calc R . .
H40D H 1.0035 -0.0596 0.0327 0.107 Uiso 1 1 calc R . .
Cl40 Cl 1.0017(2) -0.27798(18) 0.03410(10) 0.1559(19) Uani 1 1 d . . .
Cl41 Cl 1.02301(18) -0.11701(19) -0.01494(10) 0.1380(16) Uani 1 1 d . . .
C500 C 1.5328(4) 0.3748(7) -0.1656(3) 0.095(4) Uani 1 1 d D . .
H50A H 1.5308 0.4071 -0.1874 0.114 Uiso 1 1 calc R . .
H50B H 1.5000 0.3816 -0.1588 0.114 Uiso 1 1 calc R . .
C501 C 1.5740(5) 0.4053(7) -0.1382(3) 0.106(4) Uani 1 1 d D . .
H50C H 1.6068 0.3991 -0.1451 0.127 Uiso 1 1 calc R . .
H50D H 1.5764 0.3725 -0.1164 0.127 Uiso 1 1 calc R . .
Cl50 Cl 1.54309(13) 0.26721(19) -0.17326(10) 0.1154(12) Uani 1 1 d . . .
Cl51 Cl 1.56313(15) 0.51383(18) -0.13011(10) 0.1170(12) Uani 1 1 d . . .
C600 C 0.8930(7) 0.3386(11) 0.2426(4) 0.082(6) Uiso 0.60 1 d PD B 1
H60A H 0.8745 0.3819 0.2262 0.098 Uiso 0.60 1 calc PR B 1
H60B H 0.8672 0.3052 0.2507 0.098 Uiso 0.60 1 calc PR B 1
C601 C 0.9279(6) 0.3806(11) 0.2738(4) 0.070(4) Uiso 0.60 1 d PD B 1
H60C H 0.9467 0.3372 0.2899 0.084 Uiso 0.60 1 calc PR B 1
H60D H 0.9067 0.4123 0.2867 0.084 Uiso 0.60 1 calc PR B 1
C600 C 0.9102(10) 0.3247(13) 0.2579(7) 0.066(7) Uiso 0.40 1 d PD B 2
H60A H 0.8757 0.3062 0.2595 0.079 Uiso 0.40 1 calc PR B 2
H60B H 0.9351 0.3054 0.2795 0.079 Uiso 0.40 1 calc PR B 2
C601 C 0.9110(10) 0.4184(13) 0.2571(8) 0.085(8) Uiso 0.40 1 d PD B 2
H60C H 0.8970 0.4413 0.2762 0.102 Uiso 0.40 1 calc PR B 2
H60D H 0.8897 0.4389 0.2343 0.102 Uiso 0.40 1 calc PR B 2
Cl60 Cl 0.92473(16) 0.2765(3) 0.22096(12) 0.170(2) Uani 1 1 d . . .
Cl61 Cl 0.97371(14) 0.4506(2) 0.26250(9) 0.1134(11) Uani 1 1 d . . .
C700 C 0.3517(8) -0.4326(13) 0.0222(6) 0.101(6) Uiso 0.60 1 d P C 1
H70A H 0.3330 -0.4167 0.0400 0.121 Uiso 0.60 1 calc PR C 1
H70B H 0.3291 -0.4213 -0.0014 0.121 Uiso 0.60 1 calc PR C 1
C701 C 0.3638(9) -0.5230(13) 0.0255(6) 0.107(7) Uiso 0.60 1 d P C 1
H70C H 0.3872 -0.5337 0.0489 0.128 Uiso 0.60 1 calc PR C 1
H70D H 0.3822 -0.5386 0.0074 0.128 Uiso 0.60 1 calc PR C 1
C700 C 0.3875(10) -0.4738(17) 0.0259(7) 0.077(7) Uiso 0.40 1 d P C 2
H70A H 0.3896 -0.4984 0.0031 0.092 Uiso 0.40 1 calc PR C 2
H70B H 0.4099 -0.5065 0.0451 0.092 Uiso 0.40 1 calc PR C 2
C701 C 0.3292(14) -0.476(2) 0.0295(10) 0.125(12) Uiso 0.40 1 d P C 2
H70C H 0.3070 -0.4387 0.0121 0.150 Uiso 0.40 1 calc PR C 2
H70D H 0.3272 -0.4597 0.0535 0.150 Uiso 0.40 1 calc PR C 2
Cl70 Cl 0.40677(14) -0.3727(2) 0.02823(11) 0.1348(14) Uani 1 1 d . . .
Cl71 Cl 0.31033(13) -0.58611(18) 0.02055(9) 0.1042(10) Uani 1 1 d . . .
C800 C 0.7463(6) 0.0131(10) 0.3338(4) 0.165(7) Uani 1 1 d . . .
H80A H 0.7770 0.0011 0.3531 0.198 Uiso 1 1 calc R D 1
H80B H 0.7512 0.0696 0.3249 0.198 Uiso 1 1 calc R D 1
C80A C 0.7062(5) 0.0178(8) 0.3485(4) 0.111(4) Uani 0.40 1 d P E 1
H80C H 0.6824 -0.0283 0.3387 0.134 Uiso 0.40 1 calc PR E 1
H80D H 0.6879 0.0707 0.3405 0.134 Uiso 0.40 1 calc PR E 1
Cl81 Cl 0.7182(4) 0.0136(7) 0.3964(3) 0.151(4) Uiso 0.40 1 d P E 1
C80B C 0.7062(5) 0.0178(8) 0.3485(4) 0.111(4) Uani 0.60 1 d P E 2
H80C H 0.6760 0.0397 0.3308 0.134 Uiso 0.60 1 calc PR E 2
H80D H 0.7144 0.0574 0.3685 0.134 Uiso 0.60 1 calc PR E 2
Cl81 Cl 0.6913(2) -0.0776(4) 0.36315(18) 0.128(2) Uiso 0.60 1 d P E 2
Cl80 Cl 0.7470(2) -0.0526(3) 0.30196(14) 0.194(2) Uani 1 1 d . E .

loop_
_atom_site_aniso_label
_atom_site_aniso_U_11
_atom_site_aniso_U_22
_atom_site_aniso_U_33
_atom_site_aniso_U_23
_atom_site_aniso_U_13
_atom_site_aniso_U_12
Hg1 0.03534(15) 0.04565(16) 0.03520(15) 0.00719(12) 0.00940(12) -0.00103(12)
Hg2 0.03452(15) 0.03496(14) 0.03520(15) 0.00643(12) 0.00886(11) 0.00127(12)
Hg3 0.04269(17) 0.03506(14) 0.04085(16) -0.00236(12) 0.01158(12) -0.00232(12)
Hg4 0.04151(16) 0.03516(14) 0.03825(16) 0.00067(12) 0.00947(12) -0.00565(12)
Br1 0.0472(5) 0.0597(5) 0.0516(5) 0.0194(4) 0.0047(4) 0.0069(4)
Br2 0.0657(6) 0.0523(5) 0.0934(7) 0.0255(5) 0.0217(5) -0.0150(4)
Br3 0.0364(4) 0.0736(5) 0.0332(4) -0.0070(4) 0.0139(3) -0.0053(4)
Br4 0.0361(4) 0.0369(4) 0.0399(4) -0.0016(3) 0.0080(3) 0.0043(3)
Br5 0.0584(5) 0.0514(5) 0.0544(5) -0.0161(4) 0.0124(4) -0.0156(4)
Br6 0.0717(6) 0.0375(4) 0.0615(5) 0.0095(4) 0.0222(4) 0.0011(4)
Br8 0.0407(4) 0.0576(5) 0.0341(4) 0.0036(3) 0.0143(3) -0.0035(3)
Br7 0.0393(4) 0.0472(4) 0.0302(4) -0.0019(3) 0.0125(3) 0.0028(3)
P1 0.0267(9) 0.0373(9) 0.0207(8) -0.0036(7) 0.0059(7) -0.0022(7)
P2 0.0224(8) 0.0294(8) 0.0252(9) -0.0011(7) 0.0083(7) 0.0005(7)
P3 0.0298(9) 0.0351(9) 0.0220(8) -0.0031(7) 0.0064(7) 0.0005(7)
P4 0.0289(9) 0.0293(8) 0.0248(9) -0.0021(7) 0.0113(7) 0.0007(7)
O1 0.021(2) 0.037(2) 0.024(2) -0.0063(19) 0.0056(17) -0.0087(19)
O2 0.023(2) 0.031(2) 0.026(2) -0.0018(18) 0.0070(17) 0.0025(18)
O3 0.043(3) 0.022(2) 0.031(2) -0.0089(19) 0.011(2) -0.004(2)
O4 0.040(3) 0.074(4) 0.085(4) -0.030(3) 0.020(3) -0.009(3)
O5 0.032(2) 0.035(2) 0.023(2) 0.0017(19) 0.0081(18) 0.003(2)
O6 0.032(3) 0.100(5) 0.048(3) 0.029(3) 0.013(2) 0.004(3)
O7 0.034(2) 0.038(2) 0.020(2) -0.0077(19) 0.0043(18) 0.009(2)
O8 0.024(2) 0.032(2) 0.035(3) -0.012(2) 0.0138(19) -0.0054(19)
O9 0.037(3) 0.044(3) 0.021(2) 0.004(2) 0.0139(19) 0.003(2)
O10 0.048(3) 0.060(3) 0.036(3) 0.010(2) 0.020(2) 0.011(3)
O11 0.034(2) 0.027(2) 0.033(3) -0.0074(19) 0.008(2) -0.0008(19)
O12 0.032(3) 0.056(3) 0.067(4) -0.023(3) 0.008(2) 0.000(2)
C1A 0.022(3) 0.030(3) 0.018(3) 0.001(3) 0.003(2) -0.004(3)
C2A 0.019(3) 0.023(3) 0.021(3) 0.004(2) 0.008(2) -0.001(2)
C3A 0.025(3) 0.022(3) 0.019(3) -0.005(2) 0.003(2) -0.002(2)
C4A 0.022(3) 0.024(3) 0.022(3) 0.002(2) 0.001(2) 0.000(2)
C5A 0.019(3) 0.025(3) 0.025(3) 0.002(3) 0.009(2) -0.001(2)
C6A 0.028(3) 0.020(3) 0.023(3) -0.001(2) 0.011(3) 0.000(3)
C7A 0.019(3) 0.023(3) 0.017(3) -0.006(2) 0.005(2) -0.001(2)
C8A 0.024(3) 0.030(3) 0.025(3) -0.005(3) 0.001(3) -0.003(3)
C9A 0.044(4) 0.036(4) 0.028(4) -0.003(3) 0.016(3) -0.006(3)
C1Q 0.061(5) 0.031(4) 0.026(4) -0.004(3) 0.014(3) -0.013(4)
C2Q 0.065(6) 0.041(4) 0.051(5) 0.000(4) 0.008(4) -0.010(4)
C3Q 0.101(8) 0.039(5) 0.058(6) 0.009(4) 0.009(5) 0.003(5)
C4Q 0.117(9) 0.037(5) 0.054(6) 0.000(4) 0.012(6) -0.024(5)
C5Q 0.094(8) 0.046(5) 0.092(8) -0.002(5) 0.031(6) -0.035(5)
C6Q 0.059(5) 0.046(5) 0.051(5) 0.004(4) 0.012(4) -0.013(4)
C1E 0.030(4) 0.050(4) 0.021(3) -0.006(3) 0.006(3) -0.007(3)
C2E 0.032(4) 0.073(6) 0.056(5) -0.008(4) 0.007(4) 0.002(4)
C3E 0.025(4) 0.110(8) 0.074(6) 0.003(6) 0.013(4) 0.016(5)
C4E 0.023(4) 0.132(9) 0.059(6) 0.002(6) -0.002(4) -0.017(5)
C5E 0.035(5) 0.116(9) 0.075(7) -0.036(6) 0.000(4) -0.023(5)
C6E 0.039(5) 0.063(5) 0.064(6) -0.016(4) 0.004(4) -0.010(4)
C1F 0.027(3) 0.042(4) 0.022(3) -0.005(3) 0.006(3) -0.005(3)
C2F 0.063(5) 0.040(4) 0.046(5) -0.011(4) 0.016(4) -0.004(4)
C3F 0.066(6) 0.047(5) 0.068(6) -0.004(4) 0.009(5) 0.009(4)
C4F 0.067(6) 0.057(5) 0.068(6) -0.032(5) 0.017(5) -0.003(5)
C5F 0.051(5) 0.074(6) 0.054(5) -0.033(5) 0.024(4) -0.004(4)
C6F 0.040(4) 0.054(4) 0.031(4) -0.004(3) 0.016(3) 0.002(4)
C1G 0.033(4) 0.028(3) 0.028(3) -0.004(3) 0.012(3) 0.001(3)
C2G 0.040(4) 0.041(4) 0.051(5) 0.002(4) 0.013(4) -0.004(3)
C3G 0.026(4) 0.046(4) 0.082(6) -0.002(4) 0.010(4) -0.012(3)
C4G 0.022(4) 0.051(4) 0.060(5) -0.022(4) 0.004(3) -0.002(3)
C5G 0.028(4) 0.052(4) 0.035(4) -0.006(3) -0.001(3) 0.009(3)
C6G 0.027(4) 0.037(4) 0.038(4) -0.001(3) 0.006(3) -0.003(3)
C1H 0.031(4) 0.038(4) 0.024(3) -0.003(3) 0.015(3) 0.000(3)
C2H 0.039(4) 0.069(5) 0.048(5) -0.027(4) 0.003(4) 0.011(4)
C3H 0.057(5) 0.081(6) 0.065(6) -0.033(5) 0.000(4) 0.038(5)
C4H 0.075(6) 0.053(5) 0.041(5) -0.020(4) 0.017(4) 0.011(4)
C5H 0.056(5) 0.082(6) 0.088(7) -0.059(6) 0.041(5) -0.030(5)
C6H 0.035(4) 0.074(6) 0.088(7) -0.044(5) 0.029(4) -0.004(4)
C1B 0.026(3) 0.021(3) 0.024(3) -0.005(2) 0.009(3) 0.000(2)
C2B 0.022(3) 0.030(3) 0.019(3) -0.002(3) 0.008(2) -0.002(3)
C3B 0.022(3) 0.024(3) 0.028(3) -0.004(3) 0.009(3) 0.004(2)
C4B 0.020(3) 0.032(3) 0.019(3) -0.005(3) 0.005(2) 0.005(3)
C5B 0.020(3) 0.034(3) 0.020(3) 0.003(3) 0.009(2) 0.002(3)
C6B 0.029(3) 0.026(3) 0.032(4) 0.002(3) 0.004(3) 0.002(3)
C7B 0.025(3) 0.030(3) 0.022(3) -0.005(3) 0.009(2) 0.000(3)
C8B 0.033(4) 0.032(3) 0.027(3) -0.006(3) 0.012(3) -0.003(3)
C9B 0.037(4) 0.061(5) 0.025(4) -0.008(3) 0.004(3) -0.006(4)
C1R 0.020(3) 0.048(4) 0.036(4) -0.005(3) 0.005(3) -0.002(3)
C2R 0.034(4) 0.040(4) 0.043(4) -0.007(3) 0.012(3) -0.005(3)
C3R 0.044(4) 0.046(4) 0.039(4) 0.001(3) 0.014(3) -0.011(3)
C4R 0.038(4) 0.069(5) 0.039(4) -0.005(4) 0.019(3) 0.001(4)
C5R 0.035(4) 0.041(4) 0.052(5) -0.003(4) 0.011(3) 0.012(3)
C6R 0.031(4) 0.043(4) 0.055(5) 0.007(4) 0.013(3) 0.002(3)
C1I 0.054(5) 0.038(4) 0.036(4) -0.009(3) 0.005(3) -0.012(3)
C2I 0.083(7) 0.081(7) 0.097(8) -0.071(6) 0.048(6) -0.033(6)
C3I 0.077(7) 0.064(6) 0.111(9) -0.051(6) 0.036(6) -0.014(5)
C4I 0.086(8) 0.092(8) 0.082(7) -0.047(6) 0.023(6) -0.007(6)
C5I 0.089(9) 0.104(9) 0.185(14) -0.106(10) 0.049(9) -0.017(7)
C6I 0.109(9) 0.091(8) 0.126(10) -0.075(8) 0.047(8) -0.047(7)
C7I 0.089(8) 0.121(10) 0.181(13) -0.113(10) 0.074(9) -0.064(7)
C1J 0.028(4) 0.036(4) 0.033(4) 0.005(3) 0.004(3) -0.001(3)
C2J 0.039(4) 0.042(4) 0.030(4) 0.011(3) 0.005(3) 0.012(3)
C3J 0.126(9) 0.054(5) 0.042(5) 0.006(4) 0.035(5) -0.008(5)
C4J 0.122(9) 0.071(6) 0.038(5) -0.002(5) 0.029(5) 0.013(6)
C5J 0.091(7) 0.087(7) 0.060(6) 0.025(6) 0.043(6) 0.025(6)
C6J 0.103(8) 0.073(6) 0.065(6) 0.019(5) 0.042(6) -0.003(6)
C7J 0.079(6) 0.055(5) 0.050(5) 0.007(4) 0.026(5) -0.010(5)
C1C 0.027(3) 0.025(3) 0.023(3) 0.001(3) 0.005(3) 0.003(3)
C2C 0.027(3) 0.022(3) 0.021(3) -0.005(2) 0.007(2) -0.001(3)
C3C 0.027(3) 0.027(3) 0.023(3) -0.002(3) 0.006(3) -0.002(3)
C4C 0.022(3) 0.026(3) 0.023(3) -0.003(3) 0.005(2) 0.002(3)
C5C 0.024(3) 0.021(3) 0.027(3) -0.004(3) 0.013(3) -0.002(2)
C6C 0.031(4) 0.032(3) 0.024(3) -0.009(3) 0.012(3) -0.003(3)
C7C 0.032(4) 0.031(3) 0.024(3) -0.001(3) 0.006(3) 0.013(3)
C8C 0.109(7) 0.040(4) 0.027(4) -0.004(3) 0.001(4) 0.040(5)
C9C 0.069(6) 0.065(6) 0.070(6) -0.015(5) 0.018(5) -0.003(5)
C1S 0.156(11) 0.047(6) 0.084(8) 0.011(6) 0.040(8) 0.007(6)
C2S 0.153(11) 0.060(6) 0.062(7) -0.010(5) 0.036(7) -0.022(7)
C3S 0.095(8) 0.053(6) 0.106(10) -0.018(6) -0.006(7) -0.013(6)
C4S 0.192(14) 0.070(8) 0.079(9) 0.023(7) 0.022(9) -0.030(9)
C5S 0.170(13) 0.095(9) 0.072(8) 0.028(7) 0.036(8) -0.018(9)
C6S 0.190(14) 0.066(7) 0.083(8) 0.014(6) 0.062(9) -0.020(8)
C1K 0.030(4) 0.033(3) 0.028(3) 0.000(3) 0.007(3) 0.004(3)
C2K 0.036(4) 0.041(4) 0.032(4) -0.006(3) 0.011(3) 0.002(3)
C3K 0.056(5) 0.053(5) 0.034(4) 0.001(4) 0.024(4) 0.007(4)
C4K 0.042(4) 0.060(5) 0.039(4) 0.012(4) 0.016(3) 0.001(4)
C5K 0.049(5) 0.046(4) 0.045(5) 0.006(4) 0.005(4) -0.011(4)
C6K 0.049(4) 0.032(4) 0.030(4) -0.003(3) 0.008(3) 0.000(3)
C1L 0.030(4) 0.047(4) 0.027(4) -0.007(3) 0.009(3) 0.004(3)
C2L 0.043(5) 0.066(5) 0.054(5) 0.003(4) 0.011(4) -0.005(4)
C3L 0.024(4) 0.116(9) 0.086(7) -0.012(7) 0.018(4) -0.017(5)
C4L 0.037(5) 0.108(8) 0.056(6) -0.009(6) 0.006(4) 0.022(5)
C5L 0.052(5) 0.086(7) 0.048(5) -0.002(5) 0.002(4) 0.026(5)
C6L 0.039(4) 0.059(5) 0.048(5) 0.003(4) 0.008(4) 0.007(4)
C1M 0.028(3) 0.033(3) 0.028(3) -0.007(3) 0.012(3) -0.008(3)
C2M 0.046(4) 0.046(4) 0.044(4) 0.011(4) 0.027(4) 0.011(4)
C3M 0.066(6) 0.049(5) 0.048(5) 0.013(4) 0.029(4) 0.006(4)
C4M 0.051(5) 0.067(5) 0.034(4) -0.001(4) 0.018(4) -0.017(4)
C5M 0.044(4) 0.056(5) 0.047(5) 0.000(4) 0.021(4) 0.004(4)
C6M 0.035(4) 0.043(4) 0.038(4) -0.002(3) 0.017(3) 0.003(3)
C1N 0.027(3) 0.039(4) 0.029(4) 0.004(3) 0.014(3) 0.005(3)
C2N 0.041(4) 0.054(5) 0.036(4) -0.001(4) 0.004(3) -0.004(4)
C3N 0.054(5) 0.061(5) 0.043(5) -0.004(4) 0.011(4) -0.011(4)
C4N 0.032(4) 0.096(7) 0.040(5) -0.001(5) 0.006(3) 0.010(5)
C5N 0.049(5) 0.065(5) 0.053(5) 0.009(4) 0.008(4) 0.019(4)
C6N 0.041(4) 0.041(4) 0.041(4) -0.002(3) 0.012(3) 0.000(3)
C1D 0.026(3) 0.043(4) 0.021(3) 0.002(3) 0.004(3) 0.001(3)
C2D 0.021(3) 0.031(3) 0.027(3) 0.000(3) 0.009(3) 0.004(3)
C3D 0.022(3) 0.027(3) 0.023(3) 0.000(3) 0.004(2) 0.005(3)
C4D 0.016(3) 0.032(3) 0.022(3) 0.000(3) 0.006(2) 0.003(3)
C5D 0.018(3) 0.032(3) 0.026(3) -0.004(3) 0.002(2) 0.000(3)
C6D 0.033(4) 0.036(4) 0.033(4) 0.002(3) 0.004(3) -0.008(3)
C7D 0.021(3) 0.037(3) 0.020(3) -0.005(3) 0.005(2) -0.001(3)
C8D 0.026(3) 0.037(4) 0.023(3) -0.002(3) 0.002(3) 0.001(3)
C9D 0.025(3) 0.042(4) 0.032(4) 0.006(3) 0.010(3) 0.008(3)
C1T 0.025(3) 0.044(4) 0.033(4) 0.000(3) 0.008(3) 0.006(3)
C2T 0.070(6) 0.045(4) 0.041(5) 0.001(4) 0.019(4) 0.010(4)
C3T 0.078(6) 0.043(5) 0.071(6) -0.009(4) 0.028(5) 0.011(4)
C4T 0.059(5) 0.041(4) 0.059(6) 0.014(4) 0.003(4) 0.009(4)
C5T 0.056(5) 0.042(4) 0.049(5) 0.012(4) 0.010(4) 0.007(4)
C6T 0.043(4) 0.041(4) 0.037(4) 0.000(3) 0.008(3) 0.011(3)
C1O 0.033(4) 0.034(4) 0.032(4) 0.000(3) 0.009(3) -0.007(3)
C2O 0.045(4) 0.029(3) 0.024(3) 0.000(3) 0.011(3) -0.009(3)
C3O 0.039(4) 0.054(4) 0.028(4) 0.007(3) 0.007(3) -0.002(3)
C4O 0.058(5) 0.054(5) 0.025(4) 0.010(3) 0.003(3) 0.007(4)
C5O 0.054(5) 0.061(5) 0.036(4) 0.013(4) 0.021(4) 0.007(4)
C6O 0.040(4) 0.060(5) 0.044(5) 0.008(4) 0.018(3) 0.001(4)
C7O 0.038(4) 0.053(4) 0.033(4) 0.010(3) 0.010(3) 0.004(4)
C1P 0.030(4) 0.033(3) 0.031(4) -0.007(3) 0.006(3) -0.006(3)
C2P 0.043(4) 0.032(4) 0.035(4) -0.007(3) 0.016(3) -0.010(3)
C3P 0.078(7) 0.084(8) 0.146(11) -0.089(8) -0.033(7) 0.017(6)
C4P 0.139(11) 0.071(8) 0.138(11) -0.070(8) -0.058(9) 0.027(7)
C5P 0.108(8) 0.045(5) 0.087(7) -0.024(5) 0.045(7) -0.030(6)
C6P 0.139(11) 0.061(6) 0.078(8) -0.033(6) -0.003(7) 0.029(7)
C7P 0.113(9) 0.062(6) 0.076(7) -0.041(5) -0.029(6) 0.042(6)
C100 0.159(12) 0.072(7) 0.061(7) 0.005(6) 0.000(7) -0.052(7)
C101 0.28(2) 0.031(6) 0.186(17) 0.003(8) -0.117(15) -0.008(9)
Cl10 0.100(2) 0.098(2) 0.0656(17) -0.0068(15) 0.0085(14) -0.0382(17)
Cl11 0.116(2) 0.0836(18) 0.0677(17) 0.0134(14) -0.0153(15) -0.0239(17)
C200 0.082(9) 0.109(10) 0.178(14) -0.020(10) 0.043(9) -0.026(8)
C201 0.089(9) 0.050(6) 0.192(15) -0.022(8) 0.040(9) 0.001(6)
Cl20 0.087(2) 0.0769(18) 0.158(3) -0.0104(19) 0.067(2) -0.0107(15)
Cl21 0.083(2) 0.0567(15) 0.216(4) -0.006(2) 0.060(2) 0.0004(14)
Cl30 0.0879(19) 0.0736(16) 0.0890(19) -0.0039(15) 0.0052(15) 0.0046(14)
Cl31 0.116(2) 0.0707(16) 0.0828(19) -0.0003(14) 0.0408(16) 0.0072(15)
C400 0.079(7) 0.076(7) 0.078(7) 0.001(6) 0.034(6) 0.004(6)
C401 0.115(9) 0.069(7) 0.105(9) -0.013(6) 0.065(8) -0.015(6)
Cl40 0.329(6) 0.0534(16) 0.133(3) -0.0098(18) 0.149(4) -0.008(3)
Cl41 0.256(5) 0.078(2) 0.122(3) -0.0045(19) 0.127(3) -0.031(2)
C500 0.079(8) 0.085(8) 0.132(11) -0.003(8) 0.047(8) -0.008(6)
C501 0.124(11) 0.078(8) 0.131(12) 0.016(8) 0.062(9) -0.010(8)
Cl50 0.126(3) 0.0776(19) 0.166(3) -0.031(2) 0.081(3) -0.0164(19)
Cl51 0.173(3) 0.0670(17) 0.131(3) -0.0178(18) 0.076(3) -0.011(2)
Cl60 0.154(3) 0.192(4) 0.213(5) -0.128(4) 0.138(3) -0.095(3)
Cl61 0.139(3) 0.112(2) 0.107(3) -0.028(2) 0.066(2) -0.038(2)
Cl70 0.116(3) 0.122(3) 0.170(4) -0.045(3) 0.042(3) -0.042(2)
Cl71 0.125(3) 0.0748(18) 0.122(3) -0.0104(18) 0.048(2) -0.0110(18)
C800 0.204(19) 0.149(14) 0.171(17) -0.060(12) 0.101(15) 0.000(13)
C80A 0.108(10) 0.084(8) 0.161(14) -0.010(8) 0.069(10) -0.012(7)
C80B 0.108(10) 0.084(8) 0.161(14) -0.010(8) 0.069(10) -0.012(7)
Cl80 0.240(5) 0.179(4) 0.190(5) -0.119(4) 0.107(4) -0.067(4)

loop_
_atom_type_symbol
_atom_type_description
_atom_type_scat_dispersion_real
_atom_type_scat_dispersion_imag
_atom_type_scat_source
C C 0.0033 0.0016 'International Tables Vol C Tables 4.2.6.8 and 6.1.1.4'
H H 0.0000 0.0000 'International Tables Vol C Tables 4.2.6.8 and 6.1.1.4'
O O 0.0106 0.0060 'International Tables Vol C Tables 4.2.6.8 and 6.1.1.4'
P P 0.1023 0.0942 'International Tables Vol C Tables 4.2.6.8 and 6.1.1.4'
Br Br -0.2901 2.4595 'International Tables Vol C Tables 4.2.6.8 and 6.1.1.4'
Hg Hg -2.3894 9.2266 'International Tables Vol C Tables 4.2.6.8 and 6.1.1.4'
Cl Cl 0.1484 0.1585 'International Tables Vol C Tables 4.2.6.8 and 6.1.1.4'

loop_
_geom_angle_atom_site_label_1
_geom_angle_atom_site_label_2
_geom_angle_atom_site_label_3
_geom_angle
_geom_angle_site_symmetry_1
_geom_angle_site_symmetry_3
_geom_angle_publ_flag
P1 Hg1 Br1 134.70(4) . . ?
P1 Hg1 Br3 104.16(4) . . ?
Br1 Hg1 Br3 109.41(3) . . ?
P1 Hg1 Br4 114.07(4) . . ?
Br1 Hg1 Br4 96.01(3) . . ?
Br3 Hg1 Br4 89.45(2) . . ?
P2 Hg2 Br2 126.85(4) . . ?
P2 Hg2 Br4 118.12(4) . . ?
Br2 Hg2 Br4 103.06(3) . . ?
P2 Hg2 Br3 107.79(4) . . ?
Br2 Hg2 Br3 103.49(3) . . ?
Br4 Hg2 Br3 90.71(2) . . ?
P3 Hg3 Br5 127.64(5) . . ?
P3 Hg3 Br8 113.88(4) . . ?
Br5 Hg3 Br8 111.66(3) . . ?
P3 Hg3 Br7 98.77(4) . . ?
Br5 Hg3 Br7 102.29(3) . . ?
Br8 Hg3 Br7 94.23(2) . . ?
P4 Hg4 Br6 131.40(4) . . ?
P4 Hg4 Br7 96.02(4) . . ?
Br6 Hg4 Br7 118.28(3) . . ?
P4 Hg4 Br8 119.19(4) . . ?
Br6 Hg4 Br8 94.01(3) . . ?
Br7 Hg4 Br8 92.65(2) . . ?
Hg1 Br3 Hg2 88.83(2) . . ?
Hg2 Br4 Hg1 89.42(2) . . ?
Hg3 Br8 Hg4 87.03(2) . . ?
Hg4 Br7 Hg3 86.04(2) . . ?
O1 P1 C1F 107.7(2) . . ?
O1 P1 C1E 101.2(2) . . ?
C1F P1 C1E 105.7(2) . . ?
O1 P1 Hg1 111.30(16) . . ?
C1F P1 Hg1 116.71(16) . . ?
C1E P1 Hg1 112.95(18) . . ?
O2 P2 C1H 105.9(2) . . ?
O2 P2 C1G 103.0(2) . . ?
C1H P2 C1G 105.3(2) . . ?
O2 P2 Hg2 114.37(16) . . ?
C1H P2 Hg2 113.69(17) . . ?
C1G P2 Hg2 113.62(15) . . ?
O7 P3 C1K 106.4(2) . . ?
O7 P3 C1L 100.9(2) . . ?
C1K P3 C1L 107.1(2) . . ?
O7 P3 Hg3 116.17(17) . . ?
C1K P3 Hg3 111.10(15) . . ?
C1L P3 Hg3 114.35(17) . . ?
O8 P4 C1N 104.3(2) . . ?
O8 P4 C1M 101.5(2) . . ?
C1N P4 C1M 105.9(2) . . ?
O8 P4 Hg4 115.10(16) . . ?
C1N P4 Hg4 112.03(15) . . ?
C1M P4 Hg4 116.69(16) . . ?
C1A O1 P1 124.1(4) . . ?
C5A O2 P2 126.6(4) . . ?
C1I O3 C1B 115.6(5) . . ?
C1J O5 C5B 115.8(5) . . ?
C1C O7 P3 124.3(4) . . ?
C5C O8 P4 127.1(4) . . ?
C1O O9 C1D 118.4(5) . . ?
C1P O11 C5D 116.4(5) . . ?
C2A C1A C6A 121.2(5) . . ?
C2A C1A O1 117.8(5) . . ?
C6A C1A O1 120.9(5) . . ?
C1A C2A C3A 117.1(5) . . ?
C1A C2A C7D 121.5(5) . . ?
C3A C2A C7D 121.3(5) . . ?
C4A C3A C2A 123.5(5) . . ?
C5A C4A C3A 116.7(5) . . ?
C5A C4A C7A 123.9(5) . . ?
C3A C4A C7A 119.3(5) . . ?
C4A C5A C6A 122.8(5) . . ?
C4A C5A O2 119.2(5) . . ?
C6A C5A O2 117.8(5) . . ?
C5A C6A C1A 118.6(5) . . ?
C4A C7A C2B 111.2(5) . . ?
C4A C7A C8A 110.7(5) . . ?
C2B C7A C8A 112.7(5) . . ?
C9A C8A C7A 111.0(5) . . ?
C1Q C9A C8A 114.6(5) . . ?
C2Q C1Q C6Q 120.0 . . ?
C2Q C1Q C9A 119.8(4) . . ?
C6Q C1Q C9A 120.2(4) . . ?
C3Q C2Q C1Q 120.0 . . ?
C2Q C3Q C4Q 120.0 . . ?
C3Q C4Q C5Q 120.0 . . ?
C6Q C5Q C4Q 120.0 . . ?
C5Q C6Q C1Q 120.0 . . ?
C2E C1E C6E 120.0 . . ?
C2E C1E P1 118.6(3) . . ?
C6E C1E P1 121.3(3) . . ?
C3E C2E C1E 120.0 . . ?
C2E C3E C4E 120.0 . . ?
C5E C4E C3E 120.0 . . ?
C4E C5E C6E 120.0 . . ?
C5E C6E C1E 120.0 . . ?
C2F C1F C6F 120.0 . . ?
C2F C1F P1 119.8(3) . . ?
C6F C1F P1 119.7(3) . . ?
C1F C2F C3F 120.0 . . ?
C4F C3F C2F 120.0 . . ?
C3F C4F C5F 120.0 . . ?
C6F C5F C4F 120.0 . . ?
C5F C6F C1F 120.0 . . ?
C2G C1G C6G 120.0 . . ?
C2G C1G P2 120.0(2) . . ?
C6G C1G P2 119.9(2) . . ?
C3G C2G C1G 120.0 . . ?
C2G C3G C4G 120.0 . . ?
C5G C4G C3G 120.0 . . ?
C6G C5G C4G 120.0 . . ?
C5G C6G C1G 120.0 . . ?
C2H C1H C6H 120.0 . . ?
C2H C1H P2 120.5(3) . . ?
C6H C1H P2 119.5(3) . . ?
C1H C2H C3H 120.0 . . ?
C4H C3H C2H 120.0 . . ?
C3H C4H C5H 120.0 . . ?
C4H C5H C6H 120.0 . . ?
C5H C6H C1H 120.0 . . ?
C6B C1B C2B 122.3(5) . . ?
C6B C1B O3 118.3(5) . . ?
C2B C1B O3 119.1(5) . . ?
C3B C2B C1B 116.2(5) . . ?
C3B C2B C7A 123.5(5) . . ?
C1B C2B C7A 120.2(5) . . ?
C2B C3B C4B 124.0(6) . . ?
C5B C4B C3B 116.2(5) . . ?
C5B C4B C7B 120.1(5) . . ?
C3B C4B C7B 123.7(5) . . ?
C6B C5B C4B 122.5(5) . . ?
C6B C5B O5 116.9(5) . . ?
C4B C5B O5 120.6(5) . . ?
C1B C6B C5B 118.9(6) . . ?
C4B C7B C8B 115.8(5) . . ?
C4B C7B C2C 110.8(5) . . ?
C8B C7B C2C 110.6(5) . . ?
C7B C8B C9B 112.5(5) . . ?
C1R C9B C8B 116.3(5) . . ?
C2R C1R C6R 120.0 . . ?
C2R C1R C9B 119.2(4) . . ?
C6R C1R C9B 120.8(4) . . ?
C1R C2R C3R 120.0 . . ?
C4R C3R C2R 120.0 . . ?
C5R C4R C3R 120.0 . . ?
C4R C5R C6R 120.0 . . ?
C5R C6R C1R 120.0 . . ?
O4 C1I O3 123.3(6) . . ?
O4 C1I C2I 126.0(7) . . ?
O3 C1I C2I 110.7(6) . . ?
C3I C2I C7I 119.8(8) . . ?
C3I C2I C1I 122.2(7) . . ?
C7I C2I C1I 113.6(8) . . ?
C2I C3I C4I 118.1(8) . . ?
C5I C4I C3I 116.8(9) . . ?
C6I C5I C4I 119.3(10) . . ?
C5I C6I C7I 116.4(9) . . ?
C2I C7I C6I 116.2(9) . . ?
O6 C1J O5 122.4(6) . . ?
O6 C1J C2J 126.8(6) . . ?
O5 C1J C2J 110.8(5) . . ?
C1J C2J C7J 113.5(6) . . ?
C1J C2J C3J 111.3(6) . . ?
C7J C2J C3J 109.5(7) . . ?
C2J C3J C4J 110.4(7) . . ?
C5J C4J C3J 108.9(8) . . ?
C4J C5J C6J 111.8(8) . . ?
C5J C6J C7J 107.8(7) . . ?
C2J C7J C6J 111.9(7) . . ?
C6C C1C C2C 121.6(6) . . ?
C6C C1C O7 121.4(5) . . ?
C2C C1C O7 116.8(5) . . ?
C1C C2C C3C 117.6(5) . . ?
C1C C2C C7B 119.5(5) . . ?
C3C C2C C7B 122.9(5) . . ?
C4C C3C C2C 122.6(6) . . ?
C3C C4C C5C 117.4(5) . . ?
C3C C4C C7C 120.9(5) . . ?
C5C C4C C7C 121.6(5) . . ?
C4C C5C C6C 121.3(5) . . ?
C4C C5C O8 118.8(5) . . ?
C6C C5C O8 119.6(5) . . ?
C1C C6C C5C 119.4(6) . . ?
C2D C7C C4C 112.3(5) . . ?
C2D C7C C8C 115.8(5) . . ?
C4C C7C C8C 105.8(5) . . ?
C9C C8C C7C 116.7(8) . . ?
C8C C9C C1S 105.7(7) . . ?
C2S C1S C6S 120.0 . . ?
C2S C1S C9C 119.0(6) . . ?
C6S C1S C9C 120.5(6) . . ?
C1S C2S C3S 120.0 . . ?
C2S C3S C4S 120.0 . . ?
C5S C4S C3S 120.0 . . ?
C4S C5S C6S 120.0 . . ?
C5S C6S C1S 120.0 . . ?
C2K C1K C6K 120.0 . . ?
C2K C1K P3 117.7(2) . . ?
C6K C1K P3 122.3(2) . . ?
C1K C2K C3K 120.0 . . ?
C2K C3K C4K 120.0 . . ?
C5K C4K C3K 120.0 . . ?
C6K C5K C4K 120.0 . . ?
C5K C6K C1K 120.0 . . ?
C2L C1L C6L 120.0 . . ?
C2L C1L P3 119.5(3) . . ?
C6L C1L P3 120.5(3) . . ?
C3L C2L C1L 120.0 . . ?
C2L C3L C4L 120.0 . . ?
C5L C4L C3L 120.0 . . ?
C4L C5L C6L 120.0 . . ?
C5L C6L C1L 120.0 . . ?
C2M C1M C6M 120.0 . . ?
C2M C1M P4 120.1(2) . . ?
C6M C1M P4 119.9(2) . . ?
C1M C2M C3M 120.0 . . ?
C4M C3M C2M 120.0 . . ?
C3M C4M C5M 120.0 . . ?
C6M C5M C4M 120.0 . . ?
C5M C6M C1M 120.0 . . ?
C2N C1N C6N 120.0 . . ?
C2N C1N P4 120.0(3) . . ?
C6N C1N P4 120.0(3) . . ?
C3N C2N C1N 120.0 . . ?
C4N C3N C2N 120.0 . . ?
C5N C4N C3N 120.0 . . ?
C6N C5N C4N 120.0 . . ?
C5N C6N C1N 120.0 . . ?
C6D C1D O9 119.7(6) . . ?
C6D C1D C2D 122.3(6) . . ?
O9 C1D C2D 117.9(5) . . ?
C3D C2D C1D 116.1(6) . . ?
C3D C2D C7C 124.7(6) . . ?
C1D C2D C7C 119.2(5) . . ?
C2D C3D C4D 123.5(6) . . ?
C5D C4D C3D 117.0(5) . . ?
C5D C4D C7D 119.7(5) . . ?
C3D C4D C7D 123.3(5) . . ?
C6D C5D C4D 122.5(6) . . ?
C6D C5D O11 118.0(5) . . ?
C4D C5D O11 119.4(5) . . ?
C5D C6D C1D 118.5(6) . . ?
C4D C7D C2A 111.0(5) . . ?
C4D C7D C8D 115.9(5) . . ?
C2A C7D C8D 110.0(5) . . ?
C7D C8D C9D 113.2(5) . . ?
C1T C9D C8D 113.6(5) . . ?
C2T C1T C6T 120.0 . . ?
C2T C1T C9D 120.7(4) . . ?
C6T C1T C9D 119.3(4) . . ?
C1T C2T C3T 120.0 . . ?
C4T C3T C2T 120.0 . . ?
C3T C4T C5T 120.0 . . ?
C6T C5T C4T 120.0 . . ?
C5T C6T C1T 120.0 . . ?
O10 C1O O9 122.1(6) . . ?
O10 C1O C2O 127.7(6) . . ?
O9 C1O C2O 110.3(5) . . ?
C1O C2O C7O 112.5(5) . . ?
C1O C2O C3O 109.7(5) . . ?
C7O C2O C3O 112.1(5) . . ?
C4O C3O C2O 109.0(6) . . ?
C3O C4O C5O 111.2(6) . . ?
C6O C5O C4O 110.6(6) . . ?
C5O C6O C7O 112.2(6) . . ?
C2O C7O C6O 110.0(6) . . ?
O12 C1P O11 123.3(6) . . ?
O12 C1P C2P 125.3(6) . . ?
O11 C1P C2P 111.4(5) . . ?
C3P C2P C7P 111.8(8) . . ?
C3P C2P C1P 111.5(6) . . ?
C7P C2P C1P 113.9(6) . . ?
C2P C3P C4P 112.1(9) . . ?
C5P C4P C3P 114.7(10) . . ?
C4P C5P C6P 109.5(8) . . ?
C5P C6P C7P 111.5(9) . . ?
C2P C7P C6P 111.7(8) . . ?
C101 C100 Cl10 114.5(8) . . ?
C100 C101 Cl11 114.9(9) . . ?
C201 C200 Cl20 111.4(9) . . ?
C200 C201 Cl21 110.2(9) . . ?
C301 C300 Cl30 110.6(13) . . ?
C300 C301 Cl31 118.0(14) . . ?
C301 C300 Cl30 109.8(19) . . ?
C300 C301 Cl31 111(2) . . ?
C300 Cl30 C300 38.3(8) . . ?
C301 Cl31 C301 31.0(7) . . ?
C401 C400 Cl40 115.3(7) . . ?
C400 C401 Cl41 116.2(8) . . ?
C501 C500 Cl50 109.6(9) . . ?
C500 C501 Cl51 109.4(9) . . ?
C601 C600 Cl60 112.6(13) . . ?
C600 C601 Cl61 113.9(13) . . ?
C601 C600 Cl60 114.2(19) . . ?
C600 C601 Cl61 108.4(19) . . ?
C600 Cl60 C600 23.2(9) . . ?
C601 Cl61 C601 30.3(9) . . ?
C701 C700 Cl70 111.6(18) . . ?
C700 C701 Cl71 113.7(18) . . ?
C701 C700 Cl70 108(2) . . ?
C700 C701 Cl71 104(2) . . ?
C700 Cl70 C700 39.1(9) . . ?
C701 Cl71 C701 40.3(11) . . ?
C80A C800 Cl80 121.6(14) . . ?
C800 C80A Cl81 118.7(13) . . ?

loop_
_geom_bond_atom_site_label_1
_geom_bond_atom_site_label_2
_geom_bond_distance
_geom_bond_site_symmetry_2
_geom_bond_publ_flag
Hg1 P1 2.4362(17) . ?
Hg1 Br1 2.5096(8) . ?
Hg1 Br3 2.7427(8) . ?
Hg1 Br4 2.7601(7) . ?
Hg2 P2 2.4411(16) . ?
Hg2 Br2 2.5125(8) . ?
Hg2 Br4 2.6982(7) . ?
Hg2 Br3 2.7445(8) . ?
Hg3 P3 2.4466(17) . ?
Hg3 Br5 2.5161(8) . ?
Hg3 Br8 2.6561(8) . ?
Hg3 Br7 2.7895(7) . ?
Hg4 P4 2.4629(16) . ?
Hg4 Br6 2.5035(8) . ?
Hg4 Br7 2.7181(7) . ?
Hg4 Br8 2.7999(7) . ?
P1 O1 1.617(4) . ?
P1 C1F 1.789(4) . ?
P1 C1E 1.789(3) . ?
P2 O2 1.613(4) . ?
P2 C1H 1.792(3) . ?
P2 C1G 1.795(3) . ?
P3 O7 1.609(4) . ?
P3 C1K 1.783(3) . ?
P3 C1L 1.786(4) . ?
P4 O8 1.611(4) . ?
P4 C1N 1.786(3) . ?
P4 C1M 1.797(3) . ?
O1 C1A 1.401(7) . ?
O2 C5A 1.413(7) . ?
O3 C1I 1.379(8) . ?
O3 C1B 1.406(7) . ?
O4 C1I 1.174(8) . ?
O5 C1J 1.377(7) . ?
O5 C5B 1.404(7) . ?
O6 C1J 1.184(7) . ?
O7 C1C 1.406(7) . ?
O8 C5C 1.397(7) . ?
O9 C1O 1.378(7) . ?
O9 C1D 1.397(7) . ?
O10 C1O 1.206(7) . ?
O11 C1P 1.362(7) . ?
O11 C5D 1.410(7) . ?
O12 C1P 1.187(7) . ?
C1A C2A 1.387(8) . ?
C1A C6A 1.394(8) . ?
C2A C3A 1.393(8) . ?
C2A C7D 1.525(8) . ?
C3A C4A 1.384(8) . ?
C4A C5A 1.376(8) . ?
C4A C7A 1.529(8) . ?
C5A C6A 1.377(8) . ?
C7A C2B 1.531(8) . ?
C7A C8A 1.537(8) . ?
C8A C9A 1.524(8) . ?
C9A C1Q 1.509(7) . ?
C1Q C2Q 1.3900 . ?
C1Q C6Q 1.3900 . ?
C2Q C3Q 1.3900 . ?
C3Q C4Q 1.3900 . ?
C4Q C5Q 1.3900 . ?
C5Q C6Q 1.3900 . ?
C1E C2E 1.3900 . ?
C1E C6E 1.3900 . ?
C2E C3E 1.3900 . ?
C3E C4E 1.3900 . ?
C4E C5E 1.3900 . ?
C5E C6E 1.3900 . ?
C1F C2F 1.3900 . ?
C1F C6F 1.3900 . ?
C2F C3F 1.3900 . ?
C3F C4F 1.3900 . ?
C4F C5F 1.3900 . ?
C5F C6F 1.3900 . ?
C1G C2G 1.3900 . ?
C1G C6G 1.3900 . ?
C2G C3G 1.3900 . ?
C3G C4G 1.3900 . ?
C4G C5G 1.3900 . ?
C5G C6G 1.3900 . ?
C1H C2H 1.3900 . ?
C1H C6H 1.3900 . ?
C2H C3H 1.3900 . ?
C3H C4H 1.3900 . ?
C4H C5H 1.3900 . ?
C5H C6H 1.3900 . ?
C1B C6B 1.376(8) . ?
C1B C2B 1.395(8) . ?
C2B C3B 1.390(8) . ?
C3B C4B 1.398(8) . ?
C4B C5B 1.385(8) . ?
C4B C7B 1.509(8) . ?
C5B C6B 1.379(8) . ?
C7B C8B 1.533(8) . ?
C7B C2C 1.537(8) . ?
C8B C9B 1.554(9) . ?
C9B C1R 1.501(7) . ?
C1R C2R 1.3900 . ?
C1R C6R 1.3900 . ?
C2R C3R 1.3900 . ?
C3R C4R 1.3900 . ?
C4R C5R 1.3900 . ?
C5R C6R 1.3900 . ?
C1I C2I 1.509(10) . ?
C2I C3I 1.389(12) . ?
C2I C7I 1.433(12) . ?
C3I C4I 1.502(11) . ?
C4I C5I 1.430(13) . ?
C5I C6I 1.395(14) . ?
C6I C7I 1.513(13) . ?
C1J C2J 1.489(9) . ?
C2J C7J 1.511(10) . ?
C2J C3J 1.511(10) . ?
C3J C4J 1.563(11) . ?
C4J C5J 1.484(13) . ?
C5J C6J 1.530(12) . ?
C6J C7J 1.538(11) . ?
C1C C6C 1.358(8) . ?
C1C C2C 1.393(8) . ?
C2C C3C 1.394(8) . ?
C3C C4C 1.381(8) . ?
C4C C5C 1.389(8) . ?
C4C C7C 1.523(8) . ?
C5C C6C 1.394(8) . ?
C7C C2D 1.518(8) . ?
C7C C8C 1.578(10) . ?
C8C C9C 1.441(11) . ?
C9C C1S 1.535(10) . ?
C1S C2S 1.3900 . ?
C1S C6S 1.3900 . ?
C2S C3S 1.3900 . ?
C3S C4S 1.3900 . ?
C4S C5S 1.3900 . ?
C5S C6S 1.3900 . ?
C1K C2K 1.3900 . ?
C1K C6K 1.3900 . ?
C2K C3K 1.3900 . ?
C3K C4K 1.3900 . ?
C4K C5K 1.3900 . ?
C5K C6K 1.3900 . ?
C1L C2L 1.3900 . ?
C1L C6L 1.3900 . ?
C2L C3L 1.3900 . ?
C3L C4L 1.3900 . ?
C4L C5L 1.3900 . ?
C5L C6L 1.3900 . ?
C1M C2M 1.3900 . ?
C1M C6M 1.3900 . ?
C2M C3M 1.3900 . ?
C3M C4M 1.3900 . ?
C4M C5M 1.3900 . ?
C5M C6M 1.3900 . ?
C1N C2N 1.3900 . ?
C1N C6N 1.3900 . ?
C2N C3N 1.3900 . ?
C3N C4N 1.3900 . ?
C4N C5N 1.3900 . ?
C5N C6N 1.3900 . ?
C1D C6D 1.380(9) . ?
C1D C2D 1.401(9) . ?
C2D C3D 1.377(8) . ?
C3D C4D 1.396(8) . ?
C4D C5D 1.377(8) . ?
C4D C7D 1.524(8) . ?
C5D C6D 1.366(9) . ?
C7D C8D 1.537(9) . ?
C8D C9D 1.537(8) . ?
C9D C1T 1.508(7) . ?
C1T C2T 1.3900 . ?
C1T C6T 1.3900 . ?
C2T C3T 1.3900 . ?
C3T C4T 1.3900 . ?
C4T C5T 1.3900 . ?
C5T C6T 1.3900 . ?
C1O C2O 1.500(9) . ?
C2O C7O 1.511(9) . ?
C2O C3O 1.549(9) . ?
C3O C4O 1.533(9) . ?
C4O C5O 1.539(10) . ?
C5O C6O 1.506(10) . ?
C6O C7O 1.534(9) . ?
C1P C2P 1.507(9) . ?
C2P C3P 1.461(11) . ?
C2P C7P 1.483(11) . ?
C3P C4P 1.526(12) . ?
C4P C5P 1.457(14) . ?
C5P C6P 1.507(14) . ?
C6P C7P 1.548(11) . ?
C100 C101 1.504(14) . ?
C100 Cl10 1.778(10) . ?
C101 Cl11 1.690(11) . ?
C200 C201 1.410(12) . ?
C200 Cl20 1.778(11) . ?
C201 Cl21 1.801(11) . ?
C300 C301 1.368(15) . ?
C300 Cl30 1.768(16) . ?
C301 Cl31 1.781(16) . ?
C300 C301 1.393(17) . ?
C300 Cl30 1.84(3) . ?
C301 Cl31 1.76(2) . ?
C400 C401 1.417(10) . ?
C400 Cl40 1.715(9) . ?
C401 Cl41 1.741(10) . ?
C500 C501 1.425(12) . ?
C500 Cl50 1.782(11) . ?
C501 Cl51 1.804(12) . ?
C600 C601 1.504(15) . ?
C600 Cl60 1.671(18) . ?
C601 Cl61 1.801(16) . ?
C600 C601 1.502(18) . ?
C600 Cl60 1.77(3) . ?
C601 Cl61 1.73(3) . ?
C700 C701 1.48(3) . ?
C700 Cl70 1.73(2) . ?
C701 Cl71 1.73(2) . ?
C700 C701 1.61(4) . ?
C700 Cl70 1.70(3) . ?
C701 Cl71 1.84(4) . ?
C800 C80A 1.344(16) . ?
C800 Cl80 1.637(14) . ?
C80A Cl81 1.825(17) . ?
